data_2201309
loop_
_publ_author_name
'Van der Maelen Ur\'ia, Juan Francisco'
'Garc\'ia-Granda, Santiago'
'L\'opez, Salom\'e'

_publ_section_title
;
 (+)-(<i>R,E</i>)-2-Ethylidene-4-ferrocenylcyclopentanone
;
_journal_issue 11
_journal_name_full 'Acta Crystallographica Section E'
_journal_page_first m613
_journal_page_last m615
_journal_paper_doi 10.1107/S160053680201783X
_journal_volume 58
_journal_year 2002
_chemical_formula_iupac '[Fe (C5 H5) (C12 H13 O)]'
_chemical_formula_moiety 'C17 H18 Fe O'
_chemical_formula_sum 'C17 H18 Fe O'
_chemical_formula_weight 294.16
_chemical_name_systematic
;
(+)-(R,E)-2-Ethylidene-4-ferrocenylcyclopentanone
;
_space_group_IT_number 1
_symmetry_cell_setting triclinic
_symmetry_space_group_name_Hall 'P 1'
_symmetry_space_group_name_H-M 'P 1'
_atom_sites_solution_hydrogens geom
_atom_sites_solution_primary direct
_atom_sites_solution_secondary difmap
_cell_angle_alpha 100.765(13)
_cell_angle_beta 102.87(2)
_cell_angle_gamma 107.855(10)
_cell_formula_units_Z 2
_cell_length_a 7.938(2)
_cell_length_b 9.5038(14)
_cell_length_c 9.906(3)
_cell_measurement_reflns_used 2303
_cell_measurement_temperature 120(2)
_cell_measurement_theta_max 30.00
_cell_measurement_theta_min 1.813
_cell_volume 666.7(3)
_computing_cell_refinement 'HKL SCALEPACK (Otwinowski & Minor, 1997)'
_computing_data_collection 'COLLECT (Nonius, 1997-2000)'
_computing_data_reduction 'HKL DENZO and SCALEPACK (Otwinowski & Minor, 1997)'
_computing_molecular_graphics 'ORTEP-3 (Farrugia, 1997)'
_computing_publication_material 'WinGX (Farrugia, 1999)'
_computing_structure_refinement 'SHELXL97 (Sheldrick, 1997)'
_computing_structure_solution 'DIRDIF97 (Beurskens et al., 1997)'
_diffrn_ambient_temperature 120(2)
_diffrn_detector_area_resol_mean 9
_diffrn_measured_fraction_theta_full 0.967
_diffrn_measured_fraction_theta_max 0.967
_diffrn_measurement_device '95mm CCD camera on \k-goniostat'
_diffrn_measurement_device_type 'Nonius KappaCCD'
_diffrn_measurement_method CCD
_diffrn_radiation_monochromator 'horizonally mounted graphite crystal'
_diffrn_radiation_source 'fine-focus sealed tube'
_diffrn_radiation_type CuK\a
_diffrn_radiation_wavelength 1.54178
_diffrn_reflns_av_R_equivalents 0.1939
_diffrn_reflns_av_sigmaI/netI 0.1318
_diffrn_reflns_limit_h_max 9
_diffrn_reflns_limit_h_min -9
_diffrn_reflns_limit_k_max 11
_diffrn_reflns_limit_k_min -11
_diffrn_reflns_limit_l_max 11
_diffrn_reflns_limit_l_min -12
_diffrn_reflns_number 20199
_diffrn_reflns_theta_full 69.78
_diffrn_reflns_theta_max 69.78
_diffrn_reflns_theta_min 4.76
_exptl_absorpt_coefficient_mu 8.952
_exptl_absorpt_correction_T_max 0.504
_exptl_absorpt_correction_T_min 0.223
_exptl_absorpt_correction_type multi-scan
_exptl_absorpt_process_details '(SORTAV; Blessing, 1995)'
_exptl_crystal_colour orange
_exptl_crystal_density_diffrn 1.465
_exptl_crystal_density_method 'not measured'
_exptl_crystal_description prismatic
_exptl_crystal_F_000 308
_exptl_crystal_size_max 0.175
_exptl_crystal_size_mid 0.125
_exptl_crystal_size_min 0.100
_refine_diff_density_max 0.760
_refine_diff_density_min -0.761
_refine_ls_abs_structure_details 'Flack (1983), 1933 Friedel pairs'
_refine_ls_abs_structure_Flack -0.013(6)
_refine_ls_extinction_method none
_refine_ls_goodness_of_fit_ref 1.170
_refine_ls_hydrogen_treatment constr
_refine_ls_matrix_type full
_refine_ls_number_parameters 345
_refine_ls_number_reflns 4363
_refine_ls_number_restraints 3
_refine_ls_restrained_S_all 1.169
_refine_ls_R_factor_all 0.1235
_refine_ls_R_factor_gt 0.1108
_refine_ls_shift/su_max <0.001
_refine_ls_shift/su_mean 0.000
_refine_ls_structure_factor_coef Fsqd
_refine_ls_weighting_details 'calc w = 1/[\s^2^(Fo^2^)+(0.2P)^2^] where P = (Fo^2^+2Fc^2^)/3'
_refine_ls_weighting_scheme calc
_refine_ls_wR_factor_gt 0.2812
_refine_ls_wR_factor_ref 0.3005
_reflns_number_gt 3578
_reflns_number_total 4363
_reflns_threshold_expression I>2\s(I)
_cod_data_source_file bt6198.cif
_cod_data_source_block I
_cod_database_code 2201309
_cod_database_fobs_code 2201309

loop_
_symmetry_equiv_pos_as_xyz
'x, y, z'

loop_
_atom_site_label
_atom_site_fract_x
_atom_site_fract_y
_atom_site_fract_z
_atom_site_U_iso_or_equiv
_atom_site_adp_type
_atom_site_calc_flag
_atom_site_refinement_flags
_atom_site_occupancy
_atom_site_disorder_assembly
_atom_site_disorder_group
_atom_site_type_symbol
C1A 0.6408(18) -0.0361(12) 0.3905(12) 0.062(3) Uani d . 1 . . C
O1A 0.6613(13) -0.1436(8) 0.4285(9) 0.077(3) Uani d . 1 . . O
C2A 0.7638(15) 0.1297(11) 0.4572(12) 0.055(3) Uani d . 1 . . C
C3A 0.6862(16) 0.2271(11) 0.3785(13) 0.060(3) Uani d . 1 . . C
H31A 0.7631 0.2674 0.3182 0.072 Uiso calc R 1 . . H
H32A 0.6813 0.3149 0.4472 0.072 Uiso calc R 1 . . H
C4A 0.4880(15) 0.1186(11) 0.2833(11) 0.061(2) Uani d . 1 . . C
H4A 0.4011 0.1246 0.3414 0.073 Uiso calc R 1 . . H
C5A 0.4941(17) -0.0428(12) 0.2587(13) 0.065(3) Uani d . 1 . . C
H51A 0.3719 -0.1191 0.2497 0.078 Uiso calc R 1 . . H
H52A 0.5282 -0.0712 0.1701 0.078 Uiso calc R 1 . . H
C6A 0.9167(17) 0.1681(13) 0.5664(13) 0.062(3) Uani d . 1 . . C
H6A 0.9416 0.0874 0.6007 0.074 Uiso calc R 1 . . H
C7A 1.0521(18) 0.3281(12) 0.6394(13) 0.068(3) Uani d . 1 . . C
H71A 1.0045 0.4011 0.6014 0.103 Uiso calc R 1 . . H
H72A 1.1711 0.3381 0.6213 0.103 Uiso calc R 1 . . H
H73A 1.0696 0.3501 0.7433 0.103 Uiso calc R 1 . . H
Fe1A 0.26977(15) 0.29880(12) 0.12784(12) 0.0549(5) Uani d . 1 . . Fe
C8A 0.4211(16) 0.1608(11) 0.1476(13) 0.061(3) Uani d . 1 . . C
C9A 0.2377(15) 0.0763(11) 0.0448(11) 0.055(2) Uani d . 1 . . C
H9A 0.1460 -0.0120 0.0511 0.065 Uiso calc R 1 . . H
C10A 0.2214(16) 0.1514(12) -0.0683(13) 0.058(3) Uani d . 1 . . C
H10A 0.1174 0.1196 -0.1514 0.070 Uiso calc R 1 . . H
C11A 0.3861(18) 0.2804(11) -0.0348(12) 0.065(3) Uani d . 1 . . C
H11A 0.4103 0.3520 -0.0899 0.077 Uiso calc R 1 . . H
C12A 0.5086(16) 0.2847(12) 0.0947(13) 0.063(3) Uani d . 1 . . C
H12A 0.6304 0.3587 0.1397 0.075 Uiso calc R 1 . . H
C13A 0.268(2) 0.3896(15) 0.3324(14) 0.075(4) Uani d . 1 . . C
H13A 0.3369 0.3813 0.4203 0.090 Uiso calc R 1 . . H
C14A 0.0893(19) 0.2875(14) 0.2473(15) 0.069(3) Uani d . 1 . . C
H14A 0.0183 0.1966 0.2656 0.082 Uiso calc R 1 . . H
C15A 0.035(2) 0.3446(15) 0.1301(16) 0.074(4) Uani d . 1 . . C
H15A -0.0819 0.2999 0.0575 0.089 Uiso calc R 1 . . H
C16A 0.186(2) 0.4832(13) 0.1378(15) 0.073(3) Uani d . 1 . . C
H16A 0.1872 0.5440 0.0717 0.087 Uiso calc R 1 . . H
C17A 0.3290(18) 0.5085(13) 0.2640(14) 0.066(3) Uani d . 1 . . C
H17A 0.4460 0.5905 0.2980 0.079 Uiso calc R 1 . . H
C1B 0.3849(17) 1.0250(12) 0.6248(12) 0.054(2) Uani d . 1 . . C
O1B 0.3735(13) 1.1359(9) 0.5844(9) 0.070(2) Uani d . 1 . . O
C2B 0.2527(16) 0.8638(12) 0.5593(12) 0.055(2) Uani d . 1 . . C
C3B 0.3158(15) 0.7641(12) 0.6424(11) 0.056(2) Uani d . 1 . . C
H31B 0.3887 0.7141 0.5957 0.067 Uiso calc R 1 . . H
H32B 0.2093 0.6840 0.6532 0.067 Uiso calc R 1 . . H
C4B 0.4381(14) 0.8807(10) 0.7898(11) 0.058(2) Uani d . 1 . . C
H4B 0.3508 0.9065 0.8400 0.069 Uiso calc R 1 . . H
C5B 0.5335(15) 1.0230(10) 0.7476(11) 0.056(2) Uani d . 1 . . C
H51B 0.5758 1.1168 0.8286 0.067 Uiso calc R 1 . . H
H52B 0.6413 1.0151 0.7166 0.067 Uiso calc R 1 . . H
C6B 0.0991(16) 0.8248(12) 0.4448(12) 0.057(3) Uani d . 1 . . C
H6B 0.0788 0.9058 0.4083 0.069 Uiso calc R 1 . . H
C7B -0.0394(17) 0.6672(12) 0.3721(13) 0.068(3) Uani d . 1 . . C
H71B -0.0163 0.5972 0.4288 0.101 Uiso calc R 1 . . H
H72B -0.0287 0.6325 0.2758 0.101 Uiso calc R 1 . . H
H73B -0.1644 0.6680 0.3636 0.101 Uiso calc R 1 . . H
Fe1B 0.72883(15) 0.70209(12) 0.87101(12) 0.0553(5) Uani d . 1 . . Fe
C8B 0.5558(16) 0.8263(13) 0.8891(12) 0.062(3) Uani d . 1 . . C
C9B 0.7427(15) 0.9125(11) 0.9814(11) 0.053(2) Uani d . 1 . . C
H9B 0.8222 1.0087 0.9781 0.063 Uiso calc R 1 . . H
C10B 0.7858(17) 0.8272(13) 1.0778(14) 0.066(3) Uani d . 1 . . C
H10B 0.8999 0.8580 1.1515 0.079 Uiso calc R 1 . . H
C11B 0.6345(17) 0.6906(12) 1.0478(11) 0.061(3) Uani d . 1 . . C
H11B 0.6281 0.6141 1.0980 0.073 Uiso calc R 1 . . H
C12B 0.4922(14) 0.6860(10) 0.9293(11) 0.054(2) Uani d . 1 . . C
H12B 0.3755 0.6045 0.8845 0.064 Uiso calc R 1 . . H
C13B 0.7239(18) 0.6353(13) 0.6609(13) 0.063(3) Uani d . 1 . . C
H13B 0.6523 0.6544 0.5808 0.076 Uiso calc R 1 . . H
C14B 0.9046(17) 0.7328(13) 0.7514(15) 0.068(3) Uani d . 1 . . C
H14B 0.9747 0.8295 0.7421 0.082 Uiso calc R 1 . . H
C15B 0.9618(18) 0.6637(14) 0.8553(16) 0.074(4) Uani d . 1 . . C
H15B 1.0778 0.7036 0.9284 0.089 Uiso calc R 1 . . H
C16B 0.8171(19) 0.5243(13) 0.8328(14) 0.068(3) Uani d . 1 . . C
H16B 0.8167 0.4536 0.8892 0.081 Uiso calc R 1 . . H
C17B 0.6719(18) 0.5074(14) 0.7115(15) 0.072(4) Uani d . 1 . . C
H17B 0.5577 0.4225 0.6714 0.087 Uiso calc R 1 . . H

loop_
_atom_site_aniso_label
_atom_site_aniso_U_11
_atom_site_aniso_U_22
_atom_site_aniso_U_33
_atom_site_aniso_U_12
_atom_site_aniso_U_13
_atom_site_aniso_U_23
C1A 0.072(7) 0.058(5) 0.051(5) 0.024(5) 0.010(5) 0.014(4)
O1A 0.095(6) 0.051(4) 0.069(5) 0.019(4) 0.001(4) 0.018(3)
C2A 0.051(6) 0.056(5) 0.060(6) 0.024(4) 0.014(5) 0.017(4)
C3A 0.065(7) 0.051(5) 0.059(6) 0.020(4) 0.016(5) 0.009(4)
C4A 0.060(5) 0.062(5) 0.059(5) 0.026(4) 0.011(5) 0.014(4)
C5A 0.069(7) 0.056(5) 0.068(7) 0.024(5) 0.013(5) 0.022(5)
C6A 0.061(6) 0.066(6) 0.058(6) 0.027(5) 0.015(5) 0.012(5)
C7A 0.069(7) 0.057(5) 0.066(7) 0.017(5) 0.008(6) 0.013(5)
Fe1A 0.0555(9) 0.0524(8) 0.0545(9) 0.0195(7) 0.0153(8) 0.0110(7)
C8A 0.057(6) 0.052(5) 0.066(6) 0.019(4) 0.005(5) 0.014(4)
C9A 0.049(5) 0.055(4) 0.055(5) 0.014(4) 0.018(4) 0.011(4)
C10A 0.053(5) 0.054(5) 0.057(6) 0.015(4) 0.012(5) 0.006(4)
C11A 0.083(8) 0.053(5) 0.056(6) 0.025(5) 0.019(5) 0.015(4)
C12A 0.057(6) 0.057(5) 0.073(7) 0.022(4) 0.014(5) 0.019(5)
C13A 0.075(8) 0.082(7) 0.060(7) 0.029(6) 0.016(6) 0.004(5)
C14A 0.068(7) 0.069(6) 0.083(8) 0.024(5) 0.053(6) 0.018(6)
C15A 0.071(8) 0.072(7) 0.077(8) 0.036(6) 0.013(7) 0.008(6)
C16A 0.075(8) 0.060(6) 0.080(8) 0.028(6) 0.016(6) 0.017(5)
C17A 0.067(7) 0.057(5) 0.076(7) 0.017(5) 0.041(6) 0.014(5)
C1B 0.065(6) 0.057(5) 0.051(5) 0.030(5) 0.025(5) 0.018(4)
O1B 0.081(5) 0.065(4) 0.063(5) 0.030(4) 0.014(4) 0.020(3)
C2B 0.055(6) 0.062(5) 0.059(6) 0.025(5) 0.025(5) 0.021(5)
C3B 0.052(5) 0.062(5) 0.053(5) 0.022(4) 0.017(4) 0.011(4)
C4B 0.063(5) 0.055(4) 0.059(5) 0.022(4) 0.026(5) 0.015(4)
C5B 0.059(6) 0.050(4) 0.051(5) 0.010(4) 0.015(4) 0.012(4)
C6B 0.064(6) 0.062(5) 0.057(6) 0.029(5) 0.026(5) 0.020(5)
C7B 0.065(7) 0.068(6) 0.069(7) 0.030(5) 0.013(6) 0.016(5)
Fe1B 0.0554(9) 0.0500(8) 0.0566(9) 0.0179(7) 0.0126(8) 0.0125(7)
C8B 0.053(6) 0.063(5) 0.058(6) 0.014(4) 0.008(5) 0.013(4)
C9B 0.052(5) 0.054(4) 0.049(5) 0.017(4) 0.013(4) 0.014(4)
C10B 0.060(6) 0.067(6) 0.066(6) 0.026(5) 0.015(5) 0.007(5)
C11B 0.070(7) 0.063(5) 0.054(5) 0.028(5) 0.018(5) 0.019(4)
C12B 0.050(5) 0.049(4) 0.056(5) 0.012(4) 0.017(4) 0.010(4)
C13B 0.065(7) 0.076(6) 0.063(6) 0.032(5) 0.034(5) 0.024(5)
C14B 0.059(6) 0.062(6) 0.083(8) 0.024(5) 0.019(6) 0.017(5)
C15B 0.055(7) 0.063(6) 0.087(9) 0.019(5) 0.006(6) 0.004(6)
C16B 0.072(8) 0.061(6) 0.076(7) 0.030(5) 0.025(6) 0.021(5)
C17B 0.058(7) 0.068(7) 0.073(7) 0.020(5) 0.007(6) 0.001(5)

loop_
_atom_type_symbol
_atom_type_description
_atom_type_scat_dispersion_real
_atom_type_scat_dispersion_imag
_atom_type_scat_source
C C 0.0181 0.0091 'International Tables Vol C Tables 4.2.6.8 and 6.1.1.4'
H H 0.0000 0.0000 'International Tables Vol C Tables 4.2.6.8 and 6.1.1.4'
Fe Fe -1.1336 3.1974 'International Tables Vol C Tables 4.2.6.8 and 6.1.1.4'
O O 0.0492 0.0322 'International Tables Vol C Tables 4.2.6.8 and 6.1.1.4'

loop_
_geom_angle_atom_site_label_1
_geom_angle_atom_site_label_2
_geom_angle_atom_site_label_3
_geom_angle
_geom_angle_publ_flag
O1A C1A C2A 126.4(10) yes
O1A C1A C5A 126.4(10) yes
C2A C1A C5A 107.1(9) yes
C6A C2A C3A 130.7(10) yes
C6A C2A C1A 120.1(9) yes
C3A C2A C1A 109.2(8) yes
C2A C3A C4A 105.2(8) yes
C2A C3A H31A 110.7 ?
C4A C3A H31A 110.7 ?
C2A C3A H32A 110.7 ?
C4A C3A H32A 110.7 ?
H31A C3A H32A 108.8 ?
C8A C4A C5A 114.5(9) yes
C8A C4A C3A 113.8(9) yes
C5A C4A C3A 105.2(8) yes
C8A C4A H4A 107.7 ?
C5A C4A H4A 107.7 ?
C3A C4A H4A 107.7 ?
C1A C5A C4A 105.4(9) yes
C1A C5A H51A 110.7 ?
C4A C5A H51A 110.7 ?
C1A C5A H52A 110.7 ?
C4A C5A H52A 110.7 ?
H51A C5A H52A 108.8 ?
C2A C6A C7A 125.1(11) yes
C2A C6A H6A 117.4 ?
C7A C6A H6A 117.4 ?
C6A C7A H71A 109.5 ?
C6A C7A H72A 109.5 ?
H71A C7A H72A 109.5 ?
C6A C7A H73A 109.5 ?
H71A C7A H73A 109.5 ?
H72A C7A H73A 109.5 ?
C11A Fe1A C12A 40.6(5) ?
C11A Fe1A C9A 69.3(4) ?
C12A Fe1A C9A 69.2(4) ?
C11A Fe1A C17A 120.3(5) ?
C12A Fe1A C17A 108.8(5) ?
C9A Fe1A C17A 163.8(5) ?
C11A Fe1A C8A 69.4(5) ?
C12A Fe1A C8A 41.0(5) ?
C9A Fe1A C8A 41.9(4) ?
C17A Fe1A C8A 126.2(5) ?
C11A Fe1A C14A 164.8(5) ?
C12A Fe1A C14A 152.0(5) ?
C9A Fe1A C14A 104.8(5) ?
C17A Fe1A C14A 69.0(5) ?
C8A Fe1A C14A 116.3(5) ?
C11A Fe1A C15A 128.7(5) ?
C12A Fe1A C15A 166.9(5) ?
C9A Fe1A C15A 117.2(5) ?
C17A Fe1A C15A 68.3(5) ?
C8A Fe1A C15A 151.1(5) ?
C14A Fe1A C15A 40.3(6) ?
C11A Fe1A C10A 40.4(4) ?
C12A Fe1A C10A 68.1(5) ?
C9A Fe1A C10A 41.3(5) ?
C17A Fe1A C10A 154.2(5) ?
C8A Fe1A C10A 69.4(5) ?
C14A Fe1A C10A 126.2(5) ?
C15A Fe1A C10A 108.5(5) ?
C11A Fe1A C16A 108.8(5) ?
C12A Fe1A C16A 127.9(5) ?
C9A Fe1A C16A 153.1(4) ?
C17A Fe1A C16A 40.5(5) ?
C8A Fe1A C16A 164.6(5) ?
C14A Fe1A C16A 69.7(6) ?
C15A Fe1A C16A 41.7(6) ?
C10A Fe1A C16A 119.8(5) ?
C11A Fe1A C13A 154.5(5) ?
C12A Fe1A C13A 119.6(5) ?
C9A Fe1A C13A 124.8(5) ?
C17A Fe1A C13A 41.1(5) ?
C8A Fe1A C13A 105.9(5) ?
C14A Fe1A C13A 40.2(5) ?
C15A Fe1A C13A 67.4(6) ?
C10A Fe1A C13A 163.3(5) ?
C16A Fe1A C13A 68.7(6) ?
C12A C8A C9A 106.6(9) ?
C12A C8A C4A 130.5(9) ?
C9A C8A C4A 122.8(10) ?
C12A C8A Fe1A 69.3(6) ?
C9A C8A Fe1A 68.9(6) ?
C4A C8A Fe1A 124.8(9) ?
C10A C9A C8A 107.2(9) ?
C10A C9A Fe1A 70.0(6) ?
C8A C9A Fe1A 69.2(6) ?
C10A C9A H9A 126.4 ?
C8A C9A H9A 126.4 ?
Fe1A C9A H9A 126.0 ?
C11A C10A C9A 108.5(10) ?
C11A C10A Fe1A 69.1(7) ?
C9A C10A Fe1A 68.8(7) ?
C11A C10A H10A 125.7 ?
C9A C10A H10A 125.7 ?
Fe1A C10A H10A 127.9 ?
C10A C11A C12A 108.2(10) ?
C10A C11A Fe1A 70.4(8) ?
C12A C11A Fe1A 69.7(8) ?
C10A C11A H11A 125.9 ?
C12A C11A H11A 125.9 ?
Fe1A C11A H11A 125.6 ?
C11A C12A C8A 109.5(10) ?
C11A C12A Fe1A 69.7(8) ?
C8A C12A Fe1A 69.7(7) ?
C11A C12A H12A 125.3 ?
C8A C12A H12A 125.3 ?
Fe1A C12A H12A 126.9 ?
C14A C13A C17A 108.5(12) ?
C14A C13A Fe1A 69.5(7) ?
C17A C13A Fe1A 68.8(8) ?
C14A C13A H13A 125.7 ?
C17A C13A H13A 125.7 ?
Fe1A C13A H13A 127.6 ?
C13A C14A C15A 107.7(12) ?
C13A C14A Fe1A 70.3(8) ?
C15A C14A Fe1A 70.0(8) ?
C13A C14A H14A 126.2 ?
C15A C14A H14A 126.2 ?
Fe1A C14A H14A 125.1 ?
C14A C15A C16A 109.3(11) ?
C14A C15A Fe1A 69.7(7) ?
C16A C15A Fe1A 69.4(8) ?
C14A C15A H15A 125.4 ?
C16A C15A H15A 125.4 ?
Fe1A C15A H15A 127.1 ?
C17A C16A C15A 105.8(12) ?
C17A C16A Fe1A 69.2(7) ?
C15A C16A Fe1A 68.9(7) ?
C17A C16A H16A 127.1 ?
C15A C16A H16A 127.1 ?
Fe1A C16A H16A 126.4 ?
C16A C17A C13A 108.7(12) ?
C16A C17A Fe1A 70.3(7) ?
C13A C17A Fe1A 70.0(7) ?
C16A C17A H17A 125.6 ?
C13A C17A H17A 125.6 ?
Fe1A C17A H17A 125.6 ?
O1B C1B C2B 125.8(10) yes
O1B C1B C5B 127.3(10) yes
C2B C1B C5B 106.9(8) yes
C6B C2B C1B 122.2(10) yes
C6B C2B C3B 129.1(10) yes
C1B C2B C3B 108.6(9) yes
C2B C3B C4B 102.4(8) yes
C2B C3B H31B 111.3 ?
C4B C3B H31B 111.3 ?
C2B C3B H32B 111.3 ?
C4B C3B H32B 111.3 ?
H31B C3B H32B 109.2 ?
C8B C4B C5B 117.6(9) yes
C8B C4B C3B 116.6(8) yes
C5B C4B C3B 102.9(8) yes
C8B C4B H4B 106.3 ?
C5B C4B H4B 106.3 ?
C3B C4B H4B 106.3 ?
C1B C5B C4B 103.4(8) yes
C1B C5B H51B 111.1 ?
C4B C5B H51B 111.1 ?
C1B C5B H52B 111.1 ?
C4B C5B H52B 111.1 ?
H51B C5B H52B 109.0 ?
C2B C6B C7B 125.9(10) yes
C2B C6B H6B 117.1 ?
C7B C6B H6B 117.1 ?
C6B C7B H71B 109.5 ?
C6B C7B H72B 109.5 ?
H71B C7B H72B 109.5 ?
C6B C7B H73B 109.5 ?
H71B C7B H73B 109.5 ?
H72B C7B H73B 109.5 ?
C14B Fe1B C16B 67.8(5) ?
C14B Fe1B C15B 40.2(6) ?
C16B Fe1B C15B 40.6(5) ?
C14B Fe1B C10B 125.1(5) ?
C16B Fe1B C10B 119.6(5) ?
C15B Fe1B C10B 106.8(5) ?
C14B Fe1B C13B 41.0(5) ?
C16B Fe1B C13B 67.8(5) ?
C15B Fe1B C13B 68.3(6) ?
C10B Fe1B C13B 163.3(5) ?
C14B Fe1B C17B 67.4(6) ?
C16B Fe1B C17B 40.6(5) ?
C15B Fe1B C17B 68.0(5) ?
C10B Fe1B C17B 155.2(5) ?
C13B Fe1B C17B 39.4(5) ?
C14B Fe1B C9B 109.1(5) ?
C16B Fe1B C9B 155.1(4) ?
C15B Fe1B C9B 120.9(4) ?
C10B Fe1B C9B 40.4(5) ?
C13B Fe1B C9B 127.2(4) ?
C17B Fe1B C9B 163.2(4) ?
C14B Fe1B C12B 158.8(5) ?
C16B Fe1B C12B 123.4(5) ?
C15B Fe1B C12B 159.6(5) ?
C10B Fe1B C12B 67.8(5) ?
C13B Fe1B C12B 122.4(5) ?
C17B Fe1B C12B 108.2(5) ?
C9B Fe1B C12B 68.6(4) ?
C14B Fe1B C11B 160.1(4) ?
C16B Fe1B C11B 106.1(5) ?
C15B Fe1B C11B 123.0(6) ?
C10B Fe1B C11B 39.9(5) ?
C13B Fe1B C11B 156.2(5) ?
C17B Fe1B C11B 121.1(5) ?
C9B Fe1B C11B 68.0(4) ?
C12B Fe1B C11B 40.4(4) ?
C14B Fe1B C8B 123.8(5) ?
C16B Fe1B C8B 161.4(5) ?
C15B Fe1B C8B 157.5(5) ?
C10B Fe1B C8B 67.8(5) ?
C13B Fe1B C8B 110.3(5) ?
C17B Fe1B C8B 126.1(5) ?
C9B Fe1B C8B 40.8(4) ?
C12B Fe1B C8B 40.7(4) ?
C11B Fe1B C8B 67.8(5) ?
C12B C8B C9B 107.0(9) ?
C12B C8B C4B 125.1(9) ?
C9B C8B C4B 127.1(10) ?
C12B C8B Fe1B 68.7(7) ?
C9B C8B Fe1B 68.4(7) ?
C4B C8B Fe1B 135.9(9) ?
C10B C9B C8B 107.3(10) ?
C10B C9B Fe1B 69.4(7) ?
C8B C9B Fe1B 70.8(6) ?
C10B C9B H9B 126.3 ?
C8B C9B H9B 126.3 ?
Fe1B C9B H9B 125.0 ?
C11B C10B C9B 109.5(10) ?
C11B C10B Fe1B 70.8(7) ?
C9B C10B Fe1B 70.1(7) ?
C11B C10B H10B 125.3 ?
C9B C10B H10B 125.3 ?
Fe1B C10B H10B 125.4 ?
C10B C11B C12B 108.2(10) ?
C10B C11B Fe1B 69.3(8) ?
C12B C11B Fe1B 69.6(7) ?
C10B C11B H11B 125.9 ?
C12B C11B H11B 125.9 ?
Fe1B C11B H11B 126.8 ?
C11B C12B C8B 107.9(9) ?
C11B C12B Fe1B 70.0(7) ?
C8B C12B Fe1B 70.7(7) ?
C11B C12B H12B 126.0 ?
C8B C12B H12B 126.0 ?
Fe1B C12B H12B 124.9 ?
C17B C13B C14B 107.1(11) ?
C17B C13B Fe1B 70.4(8) ?
C14B C13B Fe1B 68.2(8) ?
C17B C13B H13B 126.5 ?
C14B C13B H13B 126.5 ?
Fe1B C13B H13B 126.5 ?
C15B C14B C13B 108.9(11) ?
C15B C14B Fe1B 70.3(10) ?
C13B C14B Fe1B 70.8(8) ?
C15B C14B H14B 125.6 ?
C13B C14B H14B 125.6 ?
Fe1B C14B H14B 124.9 ?
C14B C15B C16B 107.5(11) ?
C14B C15B Fe1B 69.5(8) ?
C16B C15B Fe1B 69.7(8) ?
C14B C15B H15B 126.2 ?
C16B C15B H15B 126.2 ?
Fe1B C15B H15B 126.2 ?
C15B C16B C17B 107.9(12) ?
C15B C16B Fe1B 69.7(8) ?
C17B C16B Fe1B 70.7(7) ?
C15B C16B H16B 126.0 ?
C17B C16B H16B 126.0 ?
Fe1B C16B H16B 125.1 ?
C13B C17B C16B 108.6(11) ?
C13B C17B Fe1B 70.2(7) ?
C16B C17B Fe1B 68.7(7) ?
C13B C17B H17B 125.7 ?
C16B C17B H17B 125.7 ?
Fe1B C17B H17B 126.9 ?

loop_
_geom_bond_atom_site_label_1
_geom_bond_atom_site_label_2
_geom_bond_site_symmetry_2
_geom_bond_distance
_geom_bond_publ_flag
C1A O1A . 1.196(13) yes
C1A C2A . 1.501(14) yes
C1A C5A . 1.520(15) yes
C2A C6A . 1.331(15) yes
C2A C3A . 1.500(15) yes
C3A C4A . 1.552(13) yes
C3A H31A . 0.9900 ?
C3A H32A . 0.9900 ?
C4A C8A . 1.504(14) yes
C4A C5A . 1.524(13) yes
C4A H4A . 1.0000 ?
C5A H51A . 0.9900 ?
C5A H52A . 0.9900 ?
C6A C7A . 1.494(14) yes
C6A H6A . 0.9500 ?
C7A H71A . 0.9800 ?
C7A H72A . 0.9800 ?
C7A H73A . 0.9800 ?
Fe1A C11A . 2.033(14) ?
Fe1A C12A . 2.034(13) ?
Fe1A C9A . 2.035(10) ?
Fe1A C17A . 2.038(12) ?
Fe1A C8A . 2.040(11) ?
Fe1A C14A . 2.042(13) ?
Fe1A C15A . 2.045(14) ?
Fe1A C10A . 2.051(12) ?
Fe1A C16A . 2.052(12) ?
Fe1A C13A . 2.054(14) ?
C8A C12A . 1.427(17) ?
C8A C9A . 1.456(14) ?
C9A C10A . 1.440(16) ?
C9A H9A . 0.9500 ?
C10A C11A . 1.412(16) ?
C10A H10A . 0.9500 ?
C11A C12A . 1.412(16) ?
C11A H11A . 0.9500 ?
C12A H12A . 0.9500 ?
C13A C14A . 1.408(18) ?
C13A C17A . 1.438(19) ?
C13A H13A . 0.9500 ?
C14A C15A . 1.41(2) ?
C14A H14A . 0.9500 ?
C15A C16A . 1.46(2) ?
C15A H15A . 0.9500 ?
C16A C17A . 1.415(19) ?
C16A H16A . 0.9500 ?
C17A H17A . 0.9500 ?
C1B O1B . 1.216(13) yes
C1B C2B . 1.486(15) yes
C1B C5B . 1.502(15) yes
C2B C6B . 1.363(15) yes
C2B C3B . 1.492(14) yes
C3B C4B . 1.552(13) yes
C3B H31B . 0.9900 ?
C3B H32B . 0.9900 ?
C4B C8B . 1.478(15) yes
C4B C5B . 1.517(14) yes
C4B H4B . 1.0000 ?
C5B H51B . 0.9900 ?
C5B H52B . 0.9900 ?
C6B C7B . 1.485(14) yes
C6B H6B . 0.9500 ?
C7B H71B . 0.9800 ?
C7B H72B . 0.9800 ?
C7B H73B . 0.9800 ?
Fe1B C14B . 2.013(16) ?
Fe1B C16B . 2.024(12) ?
Fe1B C15B . 2.024(15) ?
Fe1B C10B . 2.040(13) ?
Fe1B C13B . 2.047(13) ?
Fe1B C17B . 2.049(12) ?
Fe1B C9B . 2.050(10) ?
Fe1B C12B . 2.056(12) ?
Fe1B C11B . 2.060(13) ?
Fe1B C8B . 2.083(13) ?
C8B C12B . 1.438(15) ?
C8B C9B . 1.442(15) ?
C9B C10B . 1.413(17) ?
C9B H9B . 0.9500 ?
C10B C11B . 1.399(17) ?
C10B H10B . 0.9500 ?
C11B C12B . 1.420(15) ?
C11B H11B . 0.9500 ?
C12B H12B . 0.9500 ?
C13B C17B . 1.382(19) ?
C13B C14B . 1.422(17) ?
C13B H13B . 0.9500 ?
C14B C15B . 1.39(2) ?
C14B H14B . 0.9500 ?
C15B C16B . 1.403(18) ?
C15B H15B . 0.9500 ?
C16B C17B . 1.413(18) ?
C16B H16B . 0.9500 ?
C17B H17B . 0.9500 ?

loop_
_geom_torsion_atom_site_label_1
_geom_torsion_atom_site_label_2
_geom_torsion_atom_site_label_3
_geom_torsion_atom_site_label_4
_geom_torsion
O1A C1A C2A C6A 3(2)
C5A C1A C2A C6A -173.1(13)
O1A C1A C2A C3A -178.9(14)
C5A C1A C2A C3A 5.4(15)
C6A C2A C3A C4A -169.5(14)
C1A C2A C3A C4A 12.3(14)
C2A C3A C4A C8A -151.3(10)
C2A C3A C4A C5A -25.2(13)
O1A C1A C5A C4A 163.0(14)
C2A C1A C5A C4A -21.2(14)
C8A C4A C5A C1A 154.3(11)
C3A C4A C5A C1A 28.6(13)
C3A C2A C6A C7A 0(2)
C1A C2A C6A C7A 178.5(13)
C5A C4A C8A C12A -122.3(14)
C3A C4A C8A C12A -1.2(18)
C5A C4A C8A C9A 60.4(16)
C3A C4A C8A C9A -178.6(11)
C5A C4A C8A Fe1A 146.2(9)
C3A C4A C8A Fe1A -92.8(11)
C11A Fe1A C8A C12A 36.6(7)
C9A Fe1A C8A C12A 118.2(10)
C17A Fe1A C8A C12A -76.6(8)
C14A Fe1A C8A C12A -158.8(7)
C15A Fe1A C8A C12A 171.1(10)
C10A Fe1A C8A C12A 79.9(7)
C16A Fe1A C8A C12A -49(2)
C13A Fe1A C8A C12A -117.0(7)
C11A Fe1A C8A C9A -81.7(7)
C12A Fe1A C8A C9A -118.2(10)
C17A Fe1A C8A C9A 165.2(7)
C14A Fe1A C8A C9A 82.9(8)
C15A Fe1A C8A C9A 52.8(13)
C10A Fe1A C8A C9A -38.3(7)
C16A Fe1A C8A C9A -168(2)
C13A Fe1A C8A C9A 124.8(8)
C11A Fe1A C8A C4A 162.3(10)
C12A Fe1A C8A C4A 125.7(11)
C9A Fe1A C8A C4A -116.1(12)
C17A Fe1A C8A C4A 49.1(11)
C14A Fe1A C8A C4A -33.2(10)
C15A Fe1A C8A C4A -63.2(14)
C10A Fe1A C8A C4A -154.4(10)
C16A Fe1A C8A C4A 76(2)
C13A Fe1A C8A C4A 8.7(10)
C12A C8A C9A C10A 0.7(14)
C4A C8A C9A C10A 178.6(11)
Fe1A C8A C9A C10A 60.0(8)
C12A C8A C9A Fe1A -59.3(8)
C4A C8A C9A Fe1A 118.6(12)
C11A Fe1A C9A C10A -36.5(7)
C12A Fe1A C9A C10A -80.1(7)
C17A Fe1A C9A C10A -166.1(17)
C8A Fe1A C9A C10A -118.3(10)
C14A Fe1A C9A C10A 128.7(7)
C15A Fe1A C9A C10A 87.3(9)
C16A Fe1A C9A C10A 54.5(15)
C13A Fe1A C9A C10A 167.6(8)
C11A Fe1A C9A C8A 81.8(8)
C12A Fe1A C9A C8A 38.2(7)
C17A Fe1A C9A C8A -48(2)
C14A Fe1A C9A C8A -113.0(8)
C15A Fe1A C9A C8A -154.4(8)
C10A Fe1A C9A C8A 118.3(10)
C16A Fe1A C9A C8A 172.8(12)
C13A Fe1A C9A C8A -74.1(9)
C8A C9A C10A C11A -1.7(14)
Fe1A C9A C10A C11A 57.8(9)
C8A C9A C10A Fe1A -59.5(8)
C12A Fe1A C10A C11A -37.9(7)
C9A Fe1A C10A C11A -120.8(10)
C17A Fe1A C10A C11A 50.4(14)
C8A Fe1A C10A C11A -82.0(7)
C14A Fe1A C10A C11A 169.9(7)
C15A Fe1A C10A C11A 128.6(8)
C16A Fe1A C10A C11A 84.3(8)
C13A Fe1A C10A C11A -158.7(17)
C11A Fe1A C10A C9A 120.8(10)
C12A Fe1A C10A C9A 83.0(7)
C17A Fe1A C10A C9A 171.2(11)
C8A Fe1A C10A C9A 38.9(7)
C14A Fe1A C10A C9A -69.3(9)
C15A Fe1A C10A C9A -110.6(8)
C16A Fe1A C10A C9A -154.9(7)
C13A Fe1A C10A C9A -38(2)
C9A C10A C11A C12A 2.1(15)
Fe1A C10A C11A C12A 59.7(9)
C9A C10A C11A Fe1A -57.6(9)
C12A Fe1A C11A C10A 119.0(9)
C9A Fe1A C11A C10A 37.2(7)
C17A Fe1A C11A C10A -157.1(7)
C8A Fe1A C11A C10A 82.1(7)
C14A Fe1A C11A C10A -33(2)
C15A Fe1A C11A C10A -71.7(9)
C16A Fe1A C11A C10A -114.2(7)
C13A Fe1A C11A C10A 166.0(11)
C9A Fe1A C11A C12A -81.8(7)
C17A Fe1A C11A C12A 83.8(8)
C8A Fe1A C11A C12A -36.9(6)
C14A Fe1A C11A C12A -151.7(17)
C15A Fe1A C11A C12A 169.3(7)
C10A Fe1A C11A C12A -119.0(9)
C16A Fe1A C11A C12A 126.8(7)
C13A Fe1A C11A C12A 47.0(14)
C10A C11A C12A C8A -1.7(16)
Fe1A C11A C12A C8A 58.5(9)
C10A C11A C12A Fe1A -60.2(10)
C9A C8A C12A C11A 0.6(15)
C4A C8A C12A C11A -177.1(12)
Fe1A C8A C12A C11A -58.4(9)
C9A C8A C12A Fe1A 59.0(8)
C4A C8A C12A Fe1A -118.6(14)
C9A Fe1A C12A C11A 82.1(7)
C17A Fe1A C12A C11A -114.9(7)
C8A Fe1A C12A C11A 121.1(9)
C14A Fe1A C12A C11A 164.6(9)
C15A Fe1A C12A C11A -40(2)
C10A Fe1A C12A C11A 37.7(6)
C16A Fe1A C12A C11A -73.8(8)
C13A Fe1A C12A C11A -158.8(7)
C11A Fe1A C12A C8A -121.1(9)
C9A Fe1A C12A C8A -39.0(6)
C17A Fe1A C12A C8A 124.0(7)
C14A Fe1A C12A C8A 43.6(12)
C15A Fe1A C12A C8A -160.8(19)
C10A Fe1A C12A C8A -83.4(7)
C16A Fe1A C12A C8A 165.2(7)
C13A Fe1A C12A C8A 80.1(8)
C11A Fe1A C13A C14A 172.5(10)
C12A Fe1A C13A C14A -154.3(7)
C9A Fe1A C13A C14A -70.2(9)
C17A Fe1A C13A C14A 120.6(11)
C8A Fe1A C13A C14A -112.1(8)
C15A Fe1A C13A C14A 38.1(8)
C10A Fe1A C13A C14A -41(2)
C16A Fe1A C13A C14A 83.3(9)
C11A Fe1A C13A C17A 51.9(15)
C12A Fe1A C13A C17A 85.1(8)
C9A Fe1A C13A C17A 169.2(7)
C8A Fe1A C13A C17A 127.3(7)
C14A Fe1A C13A C17A -120.6(11)
C15A Fe1A C13A C17A -82.5(9)
C10A Fe1A C13A C17A -161.3(17)
C16A Fe1A C13A C17A -37.3(8)
C17A C13A C14A C15A -2.4(16)
Fe1A C13A C14A C15A -60.3(9)
C17A C13A C14A Fe1A 57.8(10)
C11A Fe1A C14A C13A -167.7(16)
C12A Fe1A C14A C13A 53.4(13)
C9A Fe1A C14A C13A 126.9(8)
C17A Fe1A C14A C13A -37.4(8)
C8A Fe1A C14A C13A 83.7(8)
C15A Fe1A C14A C13A -118.2(11)
C10A Fe1A C14A C13A 166.6(8)
C16A Fe1A C14A C13A -80.8(8)
C11A Fe1A C14A C15A -49(2)
C12A Fe1A C14A C15A 171.7(9)
C9A Fe1A C14A C15A -114.8(7)
C17A Fe1A C14A C15A 80.9(8)
C8A Fe1A C14A C15A -158.1(7)
C10A Fe1A C14A C15A -75.2(9)
C16A Fe1A C14A C15A 37.5(7)
C13A Fe1A C14A C15A 118.2(11)
C13A C14A C15A C16A 2.3(16)
Fe1A C14A C15A C16A -58.2(11)
C13A C14A C15A Fe1A 60.5(10)
C11A Fe1A C15A C14A 165.2(7)
C12A Fe1A C15A C14A -162.6(19)
C9A Fe1A C15A C14A 80.7(8)
C17A Fe1A C15A C14A -82.6(8)
C8A Fe1A C15A C14A 44.0(13)
C10A Fe1A C15A C14A 124.7(7)
C16A Fe1A C15A C14A -121.0(11)
C13A Fe1A C15A C14A -38.0(7)
C11A Fe1A C15A C16A -73.8(9)
C12A Fe1A C15A C16A -42(2)
C9A Fe1A C15A C16A -158.3(8)
C17A Fe1A C15A C16A 38.4(8)
C8A Fe1A C15A C16A 164.9(10)
C14A Fe1A C15A C16A 121.0(11)
C10A Fe1A C15A C16A -114.3(8)
C13A Fe1A C15A C16A 82.9(9)
C14A C15A C16A C17A -1.2(16)
Fe1A C15A C16A C17A -59.7(10)
C14A C15A C16A Fe1A 58.4(10)
C11A Fe1A C16A C17A -115.0(8)
C12A Fe1A C16A C17A -73.7(10)
C9A Fe1A C16A C17A 163.8(10)
C8A Fe1A C16A C17A -35(3)
C14A Fe1A C16A C17A 81.1(9)
C15A Fe1A C16A C17A 117.3(13)
C10A Fe1A C16A C17A -158.0(8)
C13A Fe1A C16A C17A 37.9(8)
C11A Fe1A C16A C15A 127.6(8)
C12A Fe1A C16A C15A 169.0(8)
C9A Fe1A C16A C15A 46.5(16)
C17A Fe1A C16A C15A -117.3(13)
C8A Fe1A C16A C15A -152(2)
C14A Fe1A C16A C15A -36.3(9)
C10A Fe1A C16A C15A 84.7(10)
C13A Fe1A C16A C15A -79.4(9)
C15A C16A C17A C13A -0.3(16)
Fe1A C16A C17A C13A -59.7(10)
C15A C16A C17A Fe1A 59.5(9)
C14A C13A C17A C16A 1.7(16)
Fe1A C13A C17A C16A 59.9(10)
C14A C13A C17A Fe1A -58.2(9)
C11A Fe1A C17A C16A 83.6(10)
C12A Fe1A C17A C16A 126.8(9)
C9A Fe1A C17A C16A -153.0(17)
C8A Fe1A C17A C16A 169.2(9)
C14A Fe1A C17A C16A -82.9(10)
C15A Fe1A C17A C16A -39.5(10)
C10A Fe1A C17A C16A 48.3(16)
C13A Fe1A C17A C16A -119.5(12)
C11A Fe1A C17A C13A -156.9(7)
C12A Fe1A C17A C13A -113.7(8)
C9A Fe1A C17A C13A -34(2)
C8A Fe1A C17A C13A -71.3(9)
C14A Fe1A C17A C13A 36.5(8)
C15A Fe1A C17A C13A 80.0(9)
C10A Fe1A C17A C13A 167.8(11)
C16A Fe1A C17A C13A 119.5(12)
O1B C1B C2B C6B -1(2)
C5B C1B C2B C6B 179.5(12)
O1B C1B C2B C3B -179.2(12)
C5B C1B C2B C3B 1.4(14)
C6B C2B C3B C4B -155.7(13)
C1B C2B C3B C4B 22.2(13)
C2B C3B C4B C8B -167.4(10)
C2B C3B C4B C5B -37.1(11)
O1B C1B C5B C4B 155.6(12)
C2B C1B C5B C4B -25.0(12)
C8B C4B C5B C1B 168.0(10)
C3B C4B C5B C1B 38.3(11)
C1B C2B C6B C7B 179.5(12)
C3B C2B C6B C7B -3(2)
C5B C4B C8B C12B -173.6(11)
C3B C4B C8B C12B -50.6(17)
C5B C4B C8B C9B 17.9(18)
C3B C4B C8B C9B 140.9(13)
C5B C4B C8B Fe1B -78.7(13)
C3B C4B C8B Fe1B 44.3(16)
C14B Fe1B C8B C12B 160.4(6)
C16B Fe1B C8B C12B 36.2(19)
C15B Fe1B C8B C12B -161.5(12)
C10B Fe1B C8B C12B -81.3(7)
C13B Fe1B C8B C12B 116.5(7)
C17B Fe1B C8B C12B 75.1(9)
C9B Fe1B C8B C12B -119.5(9)
C11B Fe1B C8B C12B -38.0(6)
C14B Fe1B C8B C9B -80.1(8)
C16B Fe1B C8B C9B 155.7(15)
C15B Fe1B C8B C9B -42.0(16)
C10B Fe1B C8B C9B 38.2(7)
C13B Fe1B C8B C9B -124.0(7)
C17B Fe1B C8B C9B -165.4(8)
C12B Fe1B C8B C9B 119.5(9)
C11B Fe1B C8B C9B 81.5(7)
C14B Fe1B C8B C4B 41.4(13)
C16B Fe1B C8B C4B -83(2)
C15B Fe1B C8B C4B 79.6(18)
C10B Fe1B C8B C4B 159.8(13)
C13B Fe1B C8B C4B -2.4(13)
C17B Fe1B C8B C4B -43.8(14)
C9B Fe1B C8B C4B 121.5(15)
C12B Fe1B C8B C4B -118.9(13)
C11B Fe1B C8B C4B -156.9(13)
C12B C8B C9B C10B -2.1(14)
C4B C8B C9B C10B 168.0(12)
Fe1B C8B C9B C10B -60.1(9)
C12B C8B C9B Fe1B 58.0(8)
C4B C8B C9B Fe1B -131.9(13)
C14B Fe1B C9B C10B -122.2(8)
C16B Fe1B C9B C10B -43.9(15)
C15B Fe1B C9B C10B -79.4(9)
C13B Fe1B C9B C10B -164.4(8)
C17B Fe1B C9B C10B 162.6(18)
C12B Fe1B C9B C10B 80.4(8)
C11B Fe1B C9B C10B 36.8(7)
C8B Fe1B C9B C10B 117.9(11)
C14B Fe1B C9B C8B 120.0(7)
C16B Fe1B C9B C8B -161.8(12)
C15B Fe1B C9B C8B 162.7(8)
C10B Fe1B C9B C8B -117.9(10)
C13B Fe1B C9B C8B 77.7(9)
C17B Fe1B C9B C8B 45(2)
C12B Fe1B C9B C8B -37.5(7)
C11B Fe1B C9B C8B -81.1(8)
C8B C9B C10B C11B 0.9(16)
Fe1B C9B C10B C11B -60.1(9)
C8B C9B C10B Fe1B 61.0(9)
C14B Fe1B C10B C11B -161.9(6)
C16B Fe1B C10B C11B -79.5(9)
C15B Fe1B C10B C11B -121.7(8)
C13B Fe1B C10B C11B 168.1(16)
C17B Fe1B C10B C11B -48.0(16)
C9B Fe1B C10B C11B 120.1(10)
C12B Fe1B C10B C11B 37.4(6)
C8B Fe1B C10B C11B 81.5(7)
C14B Fe1B C10B C9B 78.0(9)
C16B Fe1B C10B C9B 160.4(7)
C15B Fe1B C10B C9B 118.2(8)
C13B Fe1B C10B C9B 48(2)
C17B Fe1B C10B C9B -168.1(11)
C12B Fe1B C10B C9B -82.7(7)
C11B Fe1B C10B C9B -120.1(10)
C8B Fe1B C10B C9B -38.6(7)
C9B C10B C11B C12B 0.8(16)
Fe1B C10B C11B C12B -58.9(9)
C9B C10B C11B Fe1B 59.7(10)
C14B Fe1B C11B C10B 48.2(16)
C16B Fe1B C11B C10B 117.1(7)
C15B Fe1B C11B C10B 76.2(8)
C13B Fe1B C11B C10B -171.6(11)
C17B Fe1B C11B C10B 158.6(7)
C9B Fe1B C11B C10B -37.3(7)
C12B Fe1B C11B C10B -119.8(9)
C8B Fe1B C11B C10B -81.5(7)
C14B Fe1B C11B C12B 167.9(11)
C16B Fe1B C11B C12B -123.1(6)
C15B Fe1B C11B C12B -164.0(6)
C10B Fe1B C11B C12B 119.8(9)
C13B Fe1B C11B C12B -51.8(13)
C17B Fe1B C11B C12B -81.6(7)
C9B Fe1B C11B C12B 82.5(6)
C8B Fe1B C11B C12B 38.3(5)
C10B C11B C12B C8B -2.1(14)
Fe1B C11B C12B C8B -60.8(9)
C10B C11B C12B Fe1B 58.7(9)
C9B C8B C12B C11B 2.6(14)
C4B C8B C12B C11B -167.8(12)
Fe1B C8B C12B C11B 60.4(8)
C9B C8B C12B Fe1B -57.8(9)
C4B C8B C12B Fe1B 131.8(12)
C14B Fe1B C12B C11B -168.7(11)
C16B Fe1B C12B C11B 74.7(8)
C15B Fe1B C12B C11B 41.4(14)
C10B Fe1B C12B C11B -37.0(6)
C13B Fe1B C12B C11B 158.0(6)
C17B Fe1B C12B C11B 116.9(7)
C9B Fe1B C12B C11B -80.7(6)
C8B Fe1B C12B C11B -118.3(8)
C14B Fe1B C12B C8B -50.3(13)
C16B Fe1B C12B C8B -166.9(7)
C15B Fe1B C12B C8B 159.7(11)
C10B Fe1B C12B C8B 81.3(7)
C13B Fe1B C12B C8B -83.7(7)
C17B Fe1B C12B C8B -124.8(7)
C9B Fe1B C12B C8B 37.7(6)
C11B Fe1B C12B C8B 118.3(8)
C14B Fe1B C13B C17B 118.6(11)
C16B Fe1B C13B C17B 37.4(8)
C15B Fe1B C13B C17B 81.3(8)
C10B Fe1B C13B C17B 157.1(16)
C9B Fe1B C13B C17B -165.7(7)
C12B Fe1B C13B C17B -79.1(8)
C11B Fe1B C13B C17B -42.0(15)
C8B Fe1B C13B C17B -122.8(8)
C16B Fe1B C13B C14B -81.2(8)
C15B Fe1B C13B C14B -37.3(7)
C10B Fe1B C13B C14B 38(2)
C17B Fe1B C13B C14B -118.6(11)
C9B Fe1B C13B C14B 75.7(8)
C12B Fe1B C13B C14B 162.3(6)
C11B Fe1B C13B C14B -160.6(10)
C8B Fe1B C13B C14B 118.6(7)
C17B C13B C14B C15B 0.4(17)
Fe1B C13B C14B C15B 60.3(11)
C17B C13B C14B Fe1B -59.9(10)
C16B Fe1B C14B C15B -38.0(7)
C10B Fe1B C14B C15B 73.4(8)
C13B Fe1B C14B C15B -119.2(10)
C17B Fe1B C14B C15B -82.1(8)
C9B Fe1B C14B C15B 115.6(7)
C12B Fe1B C14B C15B -164.3(10)
C11B Fe1B C14B C15B 37.6(16)
C8B Fe1B C14B C15B 158.6(6)
C16B Fe1B C14B C13B 81.2(7)
C15B Fe1B C14B C13B 119.2(10)
C10B Fe1B C14B C13B -167.4(7)
C17B Fe1B C14B C13B 37.2(7)
C9B Fe1B C14B C13B -125.2(7)
C12B Fe1B C14B C13B -45.1(14)
C11B Fe1B C14B C13B 156.9(12)
C8B Fe1B C14B C13B -82.2(8)
C13B C14B C15B C16B -1.0(17)
Fe1B C14B C15B C16B 59.6(11)
C13B C14B C15B Fe1B -60.6(10)
C16B Fe1B C15B C14B 118.8(11)
C10B Fe1B C15B C14B -125.0(7)
C13B Fe1B C15B C14B 38.0(7)
C17B Fe1B C15B C14B 80.7(8)
C9B Fe1B C15B C14B -83.3(8)
C12B Fe1B C15B C14B 163.7(11)
C11B Fe1B C15B C14B -165.6(7)
C8B Fe1B C15B C14B -52.6(16)
C14B Fe1B C15B C16B -118.8(11)
C10B Fe1B C15B C16B 116.2(8)
C13B Fe1B C15B C16B -80.7(8)
C17B Fe1B C15B C16B -38.1(8)
C9B Fe1B C15B C16B 157.9(7)
C12B Fe1B C15B C16B 44.9(16)
C11B Fe1B C15B C16B 75.6(9)
C8B Fe1B C15B C16B -171.4(12)
C14B C15B C16B C17B 1.3(17)
Fe1B C15B C16B C17B 60.7(10)
C14B C15B C16B Fe1B -59.4(11)
C14B Fe1B C16B C15B 37.7(9)
C10B Fe1B C16B C15B -81.2(10)
C13B Fe1B C16B C15B 82.1(9)
C17B Fe1B C16B C15B 118.5(13)
C9B Fe1B C16B C15B -50.1(16)
C12B Fe1B C16B C15B -162.8(8)
C11B Fe1B C16B C15B -122.3(9)
C8B Fe1B C16B C15B 169.7(15)
C14B Fe1B C16B C17B -80.8(9)
C15B Fe1B C16B C17B -118.5(13)
C10B Fe1B C16B C17B 160.3(9)
C13B Fe1B C16B C17B -36.4(9)
C9B Fe1B C16B C17B -168.5(11)
C12B Fe1B C16B C17B 78.7(10)
C11B Fe1B C16B C17B 119.3(9)
C8B Fe1B C16B C17B 51(2)
C14B C13B C17B C16B 0.4(17)
Fe1B C13B C17B C16B -58.1(10)
C14B C13B C17B Fe1B 58.5(9)
C15B C16B C17B C13B -1.0(17)
Fe1B C16B C17B C13B 59.0(10)
C15B C16B C17B Fe1B -60.1(10)
C14B Fe1B C17B C13B -38.6(8)
C16B Fe1B C17B C13B -120.2(12)
C15B Fe1B C17B C13B -82.2(9)
C10B Fe1B C17B C13B -164.5(12)
C9B Fe1B C17B C13B 43(2)
C12B Fe1B C17B C13B 119.2(8)
C11B Fe1B C17B C13B 161.6(7)
C8B Fe1B C17B C13B 77.7(10)
C14B Fe1B C17B C16B 81.7(9)
C15B Fe1B C17B C16B 38.1(9)
C10B Fe1B C17B C16B -44.3(17)
C13B Fe1B C17B C16B 120.2(12)
C9B Fe1B C17B C16B 163.2(16)
C12B Fe1B C17B C16B -120.5(9)
C11B Fe1B C17B C16B -78.1(9)
C8B Fe1B C17B C16B -162.1(8)
